data_8100426
loop_
_publ_author_name
'Steyer, St\'ephane'
'Matt, Dominique'
'Welter, Richard'
'Louati, Alain'

_publ_section_title
;
Crystal structure of 5,11,17,23-tetra-tert-butyl-25,26- bis
(diphenylphosphinoylmethoxy)-27,28-bis(benzoyl-methoxy)calix[4]-arene---ethyl 
acetate---hexane (1:1:0.5), C~86~H~90~O~8~P~2~ &#x00B7; C~4~H~8~O~2~ &#x00B7; 
0.5C~6~H~14~, a new cavity-shaped ligand with eight oxygen donors
;
_journal_issue 4
_journal_name_full 'Zeitschrift f\"ur Kristallographie - New Crystal Structures'
_journal_page_first 423
_journal_page_last 426
_journal_volume 218
_journal_year 2003
_chemical_formula_moiety 'C86 H90 O8 P2, C4 H8 O2, 1/2(C6 H14)'
_chemical_formula_structural '(C86 H90 O8 P2)(C4 H8 O2) 0.5(C6 H14)'
_chemical_formula_sum 'C93 H105 O10 P2'
_chemical_formula_weight 1444.71
_space_group_IT_number 2
_symmetry_cell_setting triclinic
_symmetry_space_group_name_Hall '-P 1'
_symmetry_space_group_name_H-M 'P -1'
_cell_angle_alpha 103.1431(9)
_cell_angle_beta 91.4030(7)
_cell_angle_gamma 95.4738(7)
_cell_formula_units_Z 2
_cell_length_a 10.4556(2)
_cell_length_b 15.1838(2)
_cell_length_c 26.8979(5)
_cell_measurement_temperature 173(2)
_cell_volume 4134.68(12)
_diffrn_ambient_temperature 173(2)
_exptl_crystal_density_diffrn 1.160
_cod_database_code 8100426

loop_
_symmetry_equiv_pos_as_xyz
'x, y, z'
'-x, -y, -z'

loop_
_atom_site_label
_atom_site_type_symbol
_atom_site_fract_x
_atom_site_fract_y
_atom_site_fract_z
_atom_site_U_iso_or_equiv
_atom_site_adp_type
_atom_site_occupancy
_atom_site_symmetry_multiplicity
_atom_site_Wyckoff_symbol
_atom_site_calc_flag
_atom_site_refinement_flags
_atom_site_disorder_assembly
_atom_site_disorder_group
P1 P 0.55595(10) 0.70737(8) 0.23739(4) 0.0392(3) Uani 1 2 i d . . .
P2 P 1.04638(10) 0.58551(7) 0.22794(5) 0.0362(3) Uani 1 2 i d . . .
O1 O 0.4440(3) 0.7612(2) 0.24777(13) 0.0519(8) Uani 1 2 i d . . .
O2 O 0.6419(3) 0.8574(2) 0.36733(12) 0.0500(8) Uani 1 2 i d . . .
O3 O 0.6576(3) 0.96284(19) 0.30341(11) 0.0353(6) Uani 1 2 i d . . .
O4 O 0.7366(2) 0.84152(19) 0.21646(10) 0.0343(6) Uani 1 2 i d . . .
O5 O 0.9232(3) 0.9891(2) 0.41964(11) 0.0475(8) Uani 1 2 i d . . .
O6 O 0.9444(2) 0.94072(18) 0.31358(10) 0.0309(6) Uani 1 2 i d . . .
O7 O 0.9089(3) 0.5549(2) 0.21182(14) 0.0509(8) Uani 1 2 i d . . .
O8 O 1.0281(2) 0.75707(18) 0.22450(10) 0.0325(6) Uani 1 2 i d . . .
C1 C 0.5722(4) 0.6392(3) 0.28415(16) 0.0420(10) Uani 1 2 i d . . .
C2 C 0.4847(5) 0.6502(4) 0.32244(18) 0.0514(12) Uani 1 2 i d . . .
H2 H 0.4270 0.6936 0.3240 0.062 Uiso 1 2 i calc . . .
C3 C 0.4816(5) 0.5978(5) 0.3585(2) 0.0671(16) Uani 1 2 i d . . .
H3 H 0.4219 0.6057 0.3838 0.080 Uiso 1 2 i calc . . .
C4 C 0.5668(6) 0.5348(4) 0.3564(2) 0.0666(16) Uani 1 2 i d . . .
H4 H 0.5647 0.4988 0.3802 0.080 Uiso 1 2 i calc . . .
C5 C 0.6566(6) 0.5241(4) 0.3191(2) 0.0671(15) Uani 1 2 i d . . .
H5 H 0.7148 0.4812 0.3181 0.081 Uiso 1 2 i calc . . .
C6 C 0.6605(5) 0.5762(4) 0.2835(2) 0.0563(13) Uani 1 2 i d . . .
H6 H 0.7222 0.5693 0.2590 0.068 Uiso 1 2 i calc . . .
C7 C 0.5394(4) 0.6317(3) 0.17451(17) 0.0456(11) Uani 1 2 i d . . .
C8 C 0.6280(5) 0.5712(3) 0.15611(19) 0.0528(12) Uani 1 2 i d . . .
H8 H 0.7001 0.5683 0.1765 0.063 Uiso 1 2 i calc . . .
C9 C 0.6097(7) 0.5148(4) 0.1074(2) 0.0726(17) Uani 1 2 i d . . .
H9 H 0.6689 0.4743 0.0950 0.087 Uiso 1 2 i calc . . .
C10 C 0.5014(9) 0.5199(5) 0.0776(2) 0.084(2) Uani 1 2 i d . . .
H10 H 0.4880 0.4822 0.0450 0.101 Uiso 1 2 i calc . . .
C11 C 0.4150(7) 0.5797(5) 0.0955(2) 0.082(2) Uani 1 2 i d . . .
H11 H 0.3429 0.5822 0.0751 0.098 Uiso 1 2 i calc . . .
C12 C 0.4331(5) 0.6368(4) 0.1437(2) 0.0594(14) Uani 1 2 i d . . .
H12 H 0.3745 0.6783 0.1554 0.071 Uiso 1 2 i calc . . .
C13 C 1.0802(4) 0.6120(3) 0.29627(17) 0.0412(10) Uani 1 2 i d . . .
C14 C 1.1571(5) 0.6886(3) 0.32218(19) 0.0496(12) Uani 1 2 i d . . .
H14 H 1.1948 0.7289 0.3041 0.060 Uiso 1 2 i calc . . .
C15 C 1.1785(6) 0.7059(4) 0.3743(2) 0.0649(15) Uani 1 2 i d . . .
H15 H 1.2284 0.7585 0.3915 0.078 Uiso 1 2 i calc . . .
C16 C 1.1260(7) 0.6455(6) 0.4010(2) 0.087(2) Uani 1 2 i d . . .
H16 H 1.1405 0.6570 0.4363 0.104 Uiso 1 2 i calc . . .
C17 C 1.0509(8) 0.5668(7) 0.3752(3) 0.104(3) Uani 1 2 i d . . .
H17 H 1.0166 0.5253 0.3933 0.125 Uiso 1 2 i calc . . .
C18 C 1.0274(6) 0.5503(5) 0.3232(2) 0.0772(18) Uani 1 2 i d . . .
H18 H 0.9763 0.4982 0.3061 0.093 Uiso 1 2 i calc . . .
C19 C 1.1523(4) 0.5030(3) 0.20091(17) 0.0369(10) Uani 1 2 i d . . .
C20 C 1.2728(5) 0.5017(3) 0.2223(2) 0.0508(12) Uani 1 2 i d . . .
H20 H 1.3004 0.5440 0.2523 0.061 Uiso 1 2 i calc . . .
C21 C 1.3536(5) 0.4385(3) 0.2000(2) 0.0568(14) Uani 1 2 i d . . .
H21 H 1.4348 0.4387 0.2150 0.068 Uiso 1 2 i calc . . .
C22 C 1.3145(6) 0.3762(4) 0.1564(2) 0.0664(16) Uani 1 2 i d . . .
H22 H 1.3684 0.3332 0.1416 0.080 Uiso 1 2 i calc . . .
C23 C 1.1967(8) 0.3768(5) 0.1343(3) 0.089(2) Uani 1 2 i d . . .
H23 H 1.1703 0.3340 0.1044 0.107 Uiso 1 2 i calc . . .
C24 C 1.1145(6) 0.4407(4) 0.1559(2) 0.0652(15) Uani 1 2 i d . . .
H24 H 1.0347 0.4413 0.1400 0.078 Uiso 1 2 i calc . . .
C25 C 0.4655(4) 0.9148(3) 0.41231(17) 0.0440(11) Uani 1 2 i d . . .
C26 C 0.3604(5) 0.9649(4) 0.4135(2) 0.0580(14) Uani 1 2 i d . . .
H26 H 0.3480 0.9967 0.3883 0.070 Uiso 1 2 i calc . . .
C27 C 0.2739(6) 0.9676(5) 0.4521(3) 0.0754(18) Uani 1 2 i d . . .
H27 H 0.2020 0.9992 0.4521 0.091 Uiso 1 2 i calc . . .
C28 C 0.2952(7) 0.9236(6) 0.4901(2) 0.087(2) Uani 1 2 i d . . .
H28 H 0.2391 0.9272 0.5166 0.104 Uiso 1 2 i calc . . .
C29 C 0.3975(7) 0.8745(5) 0.4895(2) 0.082(2) Uani 1 2 i d . . .
H29 H 0.4097 0.8438 0.5152 0.098 Uiso 1 2 i calc . . .
C30 C 0.4843(5) 0.8698(4) 0.4507(2) 0.0614(14) Uani 1 2 i d . . .
H30 H 0.5546 0.8366 0.4507 0.074 Uiso 1 2 i calc . . .
C31 C 0.9021(4) 0.8380(3) 0.42988(16) 0.0357(9) Uani 1 2 i d . . .
C32 C 0.9410(5) 0.8615(3) 0.48166(18) 0.0486(11) Uani 1 2 i d . . .
H32 H 0.9839 0.9186 0.4957 0.058 Uiso 1 2 i calc . . .
C33 C 0.9163(6) 0.8009(4) 0.51194(19) 0.0635(15) Uani 1 2 i d . . .
H33 H 0.9437 0.8167 0.5463 0.076 Uiso 1 2 i calc . . .
C34 C 0.8514(7) 0.7171(4) 0.4917(2) 0.0703(17) Uani 1 2 i d . . .
H34 H 0.8332 0.6766 0.5125 0.084 Uiso 1 2 i calc . . .
C35 C 0.8125(6) 0.6924(3) 0.4400(2) 0.0610(14) Uani 1 2 i d . . .
H35 H 0.7692 0.6353 0.4261 0.073 Uiso 1 2 i calc . . .
C36 C 0.8385(5) 0.7529(3) 0.40972(18) 0.0463(11) Uani 1 2 i d . . .
H36 H 0.8129 0.7364 0.3752 0.056 Uiso 1 2 i calc . . .
C37 C 0.5617(4) 0.9110(3) 0.37198(16) 0.0372(9) Uani 1 2 i d . . .
C38 C 0.5598(4) 0.9785(3) 0.33893(17) 0.0397(10) Uani 1 2 i d . . .
H38A H 0.4766 0.9716 0.3209 0.048 Uiso 1 2 i calc . . .
H38B H 0.5746 1.0399 0.3599 0.048 Uiso 1 2 i calc . . .
C39 C 0.9257(4) 0.9093(3) 0.39957(15) 0.0336(9) Uani 1 2 i d . . .
C40 C 0.9649(4) 0.8796(3) 0.34537(16) 0.0354(9) Uani 1 2 i d . . .
H40A H 1.0555 0.8708 0.3460 0.042 Uiso 1 2 i calc . . .
H40B H 0.9176 0.8212 0.3300 0.042 Uiso 1 2 i calc . . .
C41 C 0.7147(4) 0.7716(3) 0.24355(15) 0.0341(9) Uani 1 2 i d . . .
H41A H 0.7334 0.7988 0.2796 0.041 Uiso 1 2 i calc . . .
H41B H 0.7770 0.7284 0.2330 0.041 Uiso 1 2 i calc . . .
C42 C 1.1075(4) 0.6851(3) 0.20584(16) 0.0335(9) Uani 1 2 i d . . .
H42A H 1.1959 0.7040 0.2185 0.040 Uiso 1 2 i calc . . .
H42B H 1.1055 0.6710 0.1688 0.040 Uiso 1 2 i calc . . .
C43 C 0.8479(4) 1.1109(3) 0.34499(15) 0.0336(9) Uani 1 2 i d . . .
H43A H 0.8147 1.0632 0.3612 0.040 Uiso 1 2 i calc . . .
H43B H 0.8397 1.1689 0.3683 0.040 Uiso 1 2 i calc . . .
C44 C 0.5238(4) 0.9364(3) 0.20572(17) 0.0396(10) Uani 1 2 i d . . .
H44A H 0.4433 0.9548 0.1949 0.048 Uiso 1 2 i calc . . .
H44B H 0.5054 0.9021 0.2315 0.048 Uiso 1 2 i calc . . .
C45 C 0.8678(4) 0.7381(3) 0.13365(16) 0.0380(10) Uani 1 2 i d . . .
H45A H 0.8897 0.6993 0.1017 0.046 Uiso 1 2 i calc . . .
H45B H 0.8587 0.7015 0.1588 0.046 Uiso 1 2 i calc . . .
C46 C 1.1941(4) 0.9196(3) 0.27013(15) 0.0344(9) Uani 1 2 i d . . .
H46A H 1.1665 0.8707 0.2864 0.041 Uiso 1 2 i calc . . .
H46B H 1.2868 0.9227 0.2680 0.041 Uiso 1 2 i calc . . .
C47 C 0.6792(4) 1.0300(3) 0.27664(15) 0.0320(9) Uani 1 2 i d . . .
C48 C 0.7686(4) 1.1044(3) 0.29623(15) 0.0330(9) Uani 1 2 i d . . .
C49 C 0.7868(4) 1.1720(3) 0.26890(16) 0.0372(10) Uani 1 2 i d . . .
H49 H 0.8465 1.2220 0.2818 0.045 Uiso 1 2 i calc . . .
C50 C 0.7191(4) 1.1677(3) 0.22284(17) 0.0394(10) Uani 1 2 i d . . .
C51 C 0.6351(4) 1.0904(3) 0.20396(16) 0.0400(10) Uani 1 2 i d . . .
H51 H 0.5910 1.0851 0.1728 0.048 Uiso 1 2 i calc . . .
C52 C 0.6132(4) 1.0202(3) 0.22918(16) 0.0351(9) Uani 1 2 i d . . .
C53 C 0.5788(4) 0.8752(3) 0.16008(16) 0.0345(9) Uani 1 2 i d . . .
C54 C 0.5289(4) 0.8651(3) 0.11070(17) 0.0397(10) Uani 1 2 i d . . .
H54 H 0.4579 0.8951 0.1057 0.048 Uiso 1 2 i calc . . .
C55 C 0.5804(4) 0.8119(3) 0.06822(16) 0.0393(10) Uani 1 2 i d . . .
C56 C 0.6879(4) 0.7687(3) 0.07729(16) 0.0396(10) Uani 1 2 i d . . .
H56 H 0.7249 0.7333 0.0496 0.047 Uiso 1 2 i calc . . .
C57 C 0.7416(4) 0.7768(3) 0.12608(16) 0.0339(9) Uani 1 2 i d . . .
C58 C 0.6844(4) 0.8283(3) 0.16689(15) 0.0330(9) Uani 1 2 i d . . .
C59 C 1.0460(4) 0.8254(3) 0.19729(15) 0.0310(9) Uani 1 2 i d . . .
C60 C 1.1306(4) 0.9011(3) 0.21671(15) 0.0315(9) Uani 1 2 i d . . .
C61 C 1.1501(4) 0.9664(3) 0.18775(17) 0.0382(10) Uani 1 2 i d . . .
H61 H 1.2080 1.0175 0.2003 0.046 Uiso 1 2 i calc . . .
C62 C 1.0862(4) 0.9575(3) 0.14101(18) 0.0420(10) Uani 1 2 i d . . .
C63 C 0.9979(4) 0.8815(3) 0.12397(16) 0.0398(10) Uani 1 2 i d . . .
H63 H 0.9527 0.8748 0.0929 0.048 Uiso 1 2 i calc . . .
C64 C 0.9745(4) 0.8153(3) 0.15158(15) 0.0350(9) Uani 1 2 i d . . .
C65 C 1.0320(4) 1.0163(3) 0.31870(14) 0.0290(8) Uani 1 2 i d . . .
C66 C 0.9885(4) 1.1024(3) 0.33515(14) 0.0321(9) Uani 1 2 i d . . .
C67 C 1.0769(4) 1.1790(3) 0.33941(16) 0.0375(9) Uani 1 2 i d . . .
H67 H 1.0491 1.2362 0.3511 0.045 Uiso 1 2 i calc . . .
C68 C 1.2049(4) 1.1737(3) 0.32688(17) 0.0409(10) Uani 1 2 i d . . .
C69 C 1.2408(4) 1.0875(3) 0.30692(17) 0.0414(10) Uani 1 2 i d . . .
H69 H 1.3247 1.0823 0.2968 0.050 Uiso 1 2 i calc . . .
C70 C 1.1572(4) 1.0083(3) 0.30134(15) 0.0339(9) Uani 1 2 i d . . .
C71 C 0.7330(4) 1.2476(3) 0.19624(17) 0.0509(12) Uani 1 2 i d D . .
C72 C 0.5230(4) 0.8025(3) 0.01447(17) 0.0509(12) Uani 1 2 i d D . .
C73 C 1.1076(5) 1.0301(4) 0.1099(2) 0.0691(16) Uani 1 2 i d D . .
C74 C 1.2989(5) 1.2587(3) 0.33194(19) 0.0606(14) Uani 1 2 i d D . .
C75 C 1.0790(19) 1.1181(8) 0.1484(5) 0.0693(8) Uiso 0.33 2 i d PD . .
H75A H 1.0957 1.1692 0.1332 0.104 Uiso 0.33 2 i calc P . .
H75B H 1.1332 1.1268 0.1788 0.104 Uiso 0.33 2 i calc P . .
H75C H 0.9904 1.1128 0.1570 0.104 Uiso 0.33 2 i calc P . .
C76 C 1.171(2) 1.1250(7) 0.1385(7) 0.0693(8) Uiso 0.33 2 i d PD . .
H76A H 1.1840 1.1632 0.1147 0.104 Uiso 0.33 2 i calc P . .
H76B H 1.2526 1.1188 0.1539 0.104 Uiso 0.33 2 i calc P . .
H76C H 1.1163 1.1519 0.1645 0.104 Uiso 0.33 2 i calc P . .
C77 C 1.0195(17) 1.0301(13) 0.0629(5) 0.0693(8) Uiso 0.33 2 i d PD . .
H77A H 1.0513 1.0784 0.0474 0.104 Uiso 0.33 2 i calc P . .
H77B H 0.9336 1.0388 0.0734 0.104 Uiso 0.33 2 i calc P . .
H77C H 1.0188 0.9729 0.0385 0.104 Uiso 0.33 2 i calc P . .
C78 C 0.9781(11) 1.0708(13) 0.1065(8) 0.0693(8) Uiso 0.33 2 i d PD . .
H78A H 0.9857 1.1128 0.0846 0.104 Uiso 0.33 2 i calc P . .
H78B H 0.9568 1.1020 0.1400 0.104 Uiso 0.33 2 i calc P . .
H78C H 0.9116 1.0228 0.0926 0.104 Uiso 0.33 2 i calc P . .
C79 C 1.1273(18) 0.9857(14) 0.0531(3) 0.0693(8) Uiso 0.33 2 i d PD . .
H79A H 1.1385 1.0321 0.0342 0.104 Uiso 0.33 2 i calc P . .
H79B H 1.0533 0.9441 0.0392 0.104 Uiso 0.33 2 i calc P . .
H79C H 1.2023 0.9533 0.0509 0.104 Uiso 0.33 2 i calc P . .
C80 C 1.1717(17) 0.9835(14) 0.0608(4) 0.0693(8) Uiso 0.33 2 i d PD . .
H80A H 1.1865 1.0258 0.0394 0.104 Uiso 0.33 2 i calc P . .
H80B H 1.1160 0.9316 0.0427 0.104 Uiso 0.33 2 i calc P . .
H80C H 1.2522 0.9644 0.0699 0.104 Uiso 0.33 2 i calc P . .
C81 C 1.2296(14) 1.0976(12) 0.1273(8) 0.0693(8) Uiso 0.33 2 i d PD . .
H81A H 1.2378 1.1401 0.1058 0.104 Uiso 0.33 2 i calc P . .
H81B H 1.3040 1.0647 0.1249 0.104 Uiso 0.33 2 i calc P . .
H81C H 1.2226 1.1299 0.1621 0.104 Uiso 0.33 2 i calc P . .
C82 C 1.2537(6) 1.0589(13) 0.1091(8) 0.0693(8) Uiso 0.33 2 i d PD . .
H82A H 1.2669 1.1058 0.0906 0.104 Uiso 0.33 2 i calc P . .
H82B H 1.2961 1.0073 0.0928 0.104 Uiso 0.33 2 i calc P . .
H82C H 1.2885 1.0814 0.1435 0.104 Uiso 0.33 2 i calc P . .
C83 C 0.9742(11) 1.0404(14) 0.0866(8) 0.0693(8) Uiso 0.33 2 i d PD . .
H83A H 0.9840 1.0837 0.0656 0.104 Uiso 0.33 2 i calc P . .
H83B H 0.9182 1.0612 0.1136 0.104 Uiso 0.33 2 i calc P . .
H83C H 0.9379 0.9826 0.0662 0.104 Uiso 0.33 2 i calc P . .
C84 C 0.6810(19) 1.3316(8) 0.2307(6) 0.0693(8) Uiso 0.33 2 i d PD . .
H84A H 0.6920 1.3820 0.2146 0.104 Uiso 0.33 2 i calc P . .
H84B H 0.7275 1.3471 0.2632 0.104 Uiso 0.33 2 i calc P . .
H84C H 0.5913 1.3178 0.2355 0.104 Uiso 0.33 2 i calc P . .
C85 C 0.6223(15) 1.3073(13) 0.2129(8) 0.0693(8) Uiso 0.33 2 i d PD . .
H85A H 0.6313 1.3592 0.1981 0.104 Uiso 0.33 2 i calc P . .
H85B H 0.6259 1.3272 0.2495 0.104 Uiso 0.33 2 i calc P . .
H85C H 0.5412 1.2724 0.2015 0.104 Uiso 0.33 2 i calc P . .
C86 C 0.6012(10) 1.2864(13) 0.1960(8) 0.0693(8) Uiso 0.33 2 i d PD . .
H86A H 0.6089 1.3382 0.1810 0.104 Uiso 0.33 2 i calc P . .
H86B H 0.5746 1.3044 0.2304 0.104 Uiso 0.33 2 i calc P . .
H86C H 0.5384 1.2406 0.1764 0.104 Uiso 0.33 2 i calc P . .
C87 C 0.6693(18) 1.2222(14) 0.1416(3) 0.0693(8) Uiso 0.33 2 i d PD . .
H87A H 0.6775 1.2744 0.1269 0.104 Uiso 0.33 2 i calc P . .
H87B H 0.5799 1.2022 0.1431 0.104 Uiso 0.33 2 i calc P . .
H87C H 0.7111 1.1741 0.1208 0.104 Uiso 0.33 2 i calc P . .
C88 C 0.8361(14) 1.3250(10) 0.2232(7) 0.0693(8) Uiso 0.33 2 i d PD . .
H88A H 0.8400 1.3732 0.2054 0.104 Uiso 0.33 2 i calc P . .
H88B H 0.9185 1.3018 0.2230 0.104 Uiso 0.33 2 i calc P . .
H88C H 0.8139 1.3478 0.2578 0.104 Uiso 0.33 2 i calc P . .
C89 C 0.7687(18) 1.2178(16) 0.1397(3) 0.0693(8) Uiso 0.33 2 i d PD . .
H89A H 0.7685 1.2684 0.1239 0.104 Uiso 0.33 2 i calc P . .
H89B H 0.7069 1.1693 0.1219 0.104 Uiso 0.33 2 i calc P . .
H89C H 0.8527 1.1971 0.1384 0.104 Uiso 0.33 2 i calc P . .
C90 C 0.7233(19) 1.2107(17) 0.1375(2) 0.0693(8) Uiso 0.33 2 i d PD . .
H90A H 0.7295 1.2607 0.1210 0.104 Uiso 0.33 2 i calc P . .
H90B H 0.6422 1.1747 0.1276 0.104 Uiso 0.33 2 i calc P . .
H90C H 0.7920 1.1738 0.1273 0.104 Uiso 0.33 2 i calc P . .
C91 C 0.8630(11) 1.3077(12) 0.2095(8) 0.0693(8) Uiso 0.33 2 i d PD . .
H91A H 0.8642 1.3576 0.1931 0.104 Uiso 0.33 2 i calc P . .
H91B H 0.9321 1.2721 0.1979 0.104 Uiso 0.33 2 i calc P . .
H91C H 0.8733 1.3308 0.2459 0.104 Uiso 0.33 2 i calc P . .
C92 C 0.8775(7) 1.2764(13) 0.1914(8) 0.0693(8) Uiso 0.33 2 i d PD . .
H92A H 0.8864 1.3301 0.1781 0.104 Uiso 0.33 2 i calc P . .
H92B H 0.9145 1.2282 0.1686 0.104 Uiso 0.33 2 i calc P . .
H92C H 0.9213 1.2887 0.2244 0.104 Uiso 0.33 2 i calc P . .
C93 C 1.2377(18) 1.3479(8) 0.3533(7) 0.0693(8) Uiso 0.33 2 i d PD . .
H93A H 1.3019 1.3988 0.3570 0.104 Uiso 0.33 2 i calc P . .
H93B H 1.2039 1.3464 0.3859 0.104 Uiso 0.33 2 i calc P . .
H93C H 1.1694 1.3536 0.3301 0.104 Uiso 0.33 2 i calc P . .
C94 C 1.266(2) 1.3405(10) 0.3739(6) 0.0693(8) Uiso 0.33 2 i d PD . .
H94A H 1.3282 1.3917 0.3749 0.104 Uiso 0.33 2 i calc P . .
H94B H 1.2673 1.3246 0.4065 0.104 Uiso 0.33 2 i calc P . .
H94C H 1.1818 1.3559 0.3663 0.104 Uiso 0.33 2 i calc P . .
C95 C 1.301(2) 1.2802(14) 0.2783(4) 0.0693(8) Uiso 0.33 2 i d PD . .
H95A H 1.3628 1.3317 0.2791 0.104 Uiso 0.33 2 i calc P . .
H95B H 1.2176 1.2936 0.2687 0.104 Uiso 0.33 2 i calc P . .
H95C H 1.3251 1.2285 0.2538 0.104 Uiso 0.33 2 i calc P . .
C96 C 1.2524(18) 1.3126(12) 0.2936(6) 0.0693(8) Uiso 0.33 2 i d PD . .
H96A H 1.3135 1.3643 0.2943 0.104 Uiso 0.33 2 i calc P . .
H96B H 1.1703 1.3329 0.3030 0.104 Uiso 0.33 2 i calc P . .
H96C H 1.2445 1.2740 0.2598 0.104 Uiso 0.33 2 i calc P . .
C97 C 1.4402(8) 1.2405(15) 0.3216(7) 0.0693(8) Uiso 0.33 2 i d PD . .
H97A H 1.4923 1.2972 0.3247 0.104 Uiso 0.33 2 i calc P . .
H97B H 1.4445 1.2037 0.2877 0.104 Uiso 0.33 2 i calc P . .
H97C H 1.4714 1.2092 0.3459 0.104 Uiso 0.33 2 i calc P . .
C98 C 1.3773(17) 1.2600(13) 0.2839(5) 0.0693(8) Uiso 0.33 2 i d PD . .
H98A H 1.4362 1.3142 0.2902 0.104 Uiso 0.33 2 i calc P . .
H98B H 1.3198 1.2588 0.2554 0.104 Uiso 0.33 2 i calc P . .
H98C H 1.4245 1.2076 0.2765 0.104 Uiso 0.33 2 i calc P . .
C99 C 1.4025(14) 1.2561(13) 0.3737(6) 0.0693(8) Uiso 0.33 2 i d PD . .
H99A H 1.4617 1.3101 0.3793 0.104 Uiso 0.33 2 i calc P . .
H99B H 1.4481 1.2037 0.3627 0.104 Uiso 0.33 2 i calc P . .
H99C H 1.3617 1.2529 0.4049 0.104 Uiso 0.33 2 i calc P . .
C100 C 1.4396(8) 1.2402(15) 0.3416(8) 0.0693(8) Uiso 0.33 2 i d PD . .
H10A H 1.4952 1.2958 0.3460 0.104 Uiso 0.33 2 i calc P . .
H10B H 1.4651 1.1964 0.3129 0.104 Uiso 0.33 2 i calc P . .
H10C H 1.4456 1.2171 0.3718 0.104 Uiso 0.33 2 i calc P . .
C101 C 1.297(2) 1.3188(12) 0.3868(3) 0.0693(8) Uiso 0.33 2 i d PD . .
H10D H 1.3530 1.3736 0.3897 0.104 Uiso 0.33 2 i calc P . .
H10E H 1.3246 1.2861 0.4110 0.104 Uiso 0.33 2 i calc P . .
H10F H 1.2106 1.3338 0.3935 0.104 Uiso 0.33 2 i calc P . .
C102 C 0.5196(12) 0.8982(5) 0.0036(5) 0.0693(8) Uiso 0.50 2 i d PD . .
H10A H 0.4847 0.8924 -0.0304 0.104 Uiso 0.50 2 i calc P . .
H10B H 0.6053 0.9286 0.0070 0.104 Uiso 0.50 2 i calc P . .
H10C H 0.4666 0.9330 0.0277 0.104 Uiso 0.50 2 i calc P . .
C103 C 0.6224(9) 0.8531(8) -0.0137(4) 0.0693(8) Uiso 0.50 2 i d PD . .
H10D H 0.5917 0.8465 -0.0485 0.104 Uiso 0.50 2 i calc P . .
H10E H 0.7030 0.8278 -0.0133 0.104 Uiso 0.50 2 i calc P . .
H10F H 0.6341 0.9165 0.0031 0.104 Uiso 0.50 2 i calc P . .
C104 C 0.3932(7) 0.8435(8) 0.0129(5) 0.0693(8) Uiso 0.50 2 i d PD . .
H10G H 0.3645 0.8375 -0.0220 0.104 Uiso 0.50 2 i calc P . .
H10H H 0.4043 0.9067 0.0301 0.104 Uiso 0.50 2 i calc P . .
H10I H 0.3303 0.8118 0.0297 0.104 Uiso 0.50 2 i calc P . .
C105 C 0.3849(6) 0.7536(8) 0.0104(5) 0.0693(8) Uiso 0.50 2 i d PD . .
H10J H 0.3481 0.7473 -0.0234 0.104 Uiso 0.50 2 i calc P . .
H10K H 0.3331 0.7886 0.0348 0.104 Uiso 0.50 2 i calc P . .
H10L H 0.3879 0.6945 0.0173 0.104 Uiso 0.50 2 i calc P . .
C106 C 0.4964(12) 0.7012(4) -0.0139(4) 0.0693(8) Uiso 0.50 2 i d PD . .
H10M H 0.4636 0.6972 -0.0481 0.104 Uiso 0.50 2 i calc P . .
H10N H 0.4341 0.6709 0.0038 0.104 Uiso 0.50 2 i calc P . .
H10O H 0.5748 0.6729 -0.0151 0.104 Uiso 0.50 2 i calc P . .
C107 C 0.6048(10) 0.7505(7) -0.0275(4) 0.0693(8) Uiso 0.50 2 i d PD . .
H10P H 0.5654 0.7475 -0.0606 0.104 Uiso 0.50 2 i calc P . .
H10Q H 0.6099 0.6900 -0.0229 0.104 Uiso 0.50 2 i calc P . .
H10R H 0.6898 0.7818 -0.0251 0.104 Uiso 0.50 2 i calc P . .
C110 C 0.0342(18) 0.6980(13) -0.0117(7) 0.236(7) Uiso 1 2 i d . . .
H11A H 0.1104 0.7402 -0.0053 0.354 Uiso 1 2 i calc . . .
H11B H -0.0304 0.7208 0.0112 0.354 Uiso 1 2 i calc . . .
H11C H 0.0026 0.6904 -0.0464 0.354 Uiso 1 2 i calc . . .
C111 C -0.027(3) 0.5413(15) -0.0044(9) 0.273(10) Uiso 1 2 i d . . .
H11D H -0.0726 0.5270 -0.0375 0.328 Uiso 1 2 i calc . . .
H11E H -0.0870 0.5613 0.0215 0.328 Uiso 1 2 i calc . . .
C112 C 0.066(2) 0.6071(17) -0.0030(9) 0.267(9) Uiso 1 2 i d . . .
H11F H 0.1261 0.5840 -0.0283 0.320 Uiso 1 2 i calc . . .
H11G H 0.1107 0.6188 0.0301 0.320 Uiso 1 2 i calc . . .
C108 C 0.8212(15) 0.3734(12) 0.4226(7) 0.250 Uiso 1 2 i d D . .
H10S H 0.7913 0.4074 0.3989 0.300 Uiso 1 2 i calc . . .
H10T H 0.8764 0.3293 0.4054 0.300 Uiso 1 2 i calc . . .
C109 C 0.8886(19) 0.4367(13) 0.4716(7) 0.250 Uiso 1 2 i d D . .
H10U H 0.9650 0.4689 0.4627 0.375 Uiso 1 2 i calc . . .
H10V H 0.9112 0.4009 0.4950 0.375 Uiso 1 2 i calc . . .
H10W H 0.8313 0.4795 0.4873 0.375 Uiso 1 2 i calc . . .
O9 O 0.7153(12) 0.3312(7) 0.4458(4) 0.250 Uiso 1 2 i d D . .
O10 O 0.7239(10) 0.4667(7) 0.4974(4) 0.250 Uiso 1 2 i d D . .
C115 C 0.6472(10) 0.3971(7) 0.4803(7) 0.250 Uiso 1 2 i d D . .
C116 C 0.5183(9) 0.4183(10) 0.4940(7) 0.250 Uiso 1 2 i d D . .
H11H H 0.4571 0.3682 0.4777 0.375 Uiso 1 2 i calc . . .
H11I H 0.5001 0.4718 0.4828 0.375 Uiso 1 2 i calc . . .
H11J H 0.5126 0.4290 0.5304 0.375 Uiso 1 2 i calc . . .

loop_
_atom_site_aniso_label
_atom_site_aniso_U_11
_atom_site_aniso_U_22
_atom_site_aniso_U_33
_atom_site_aniso_U_23
_atom_site_aniso_U_13
_atom_site_aniso_U_12
P1 0.0275(5) 0.0531(7) 0.0375(6) 0.0112(5) 0.0040(4) 0.0040(5)
P2 0.0295(5) 0.0329(6) 0.0489(7) 0.0135(5) 0.0052(5) 0.0064(4)
O1 0.0307(16) 0.071(2) 0.058(2) 0.0215(18) 0.0109(14) 0.0102(15)
O2 0.0479(19) 0.061(2) 0.051(2) 0.0267(17) 0.0118(15) 0.0212(17)
O3 0.0354(15) 0.0346(15) 0.0383(16) 0.0099(13) 0.0088(12) 0.0099(12)
O4 0.0282(14) 0.0399(16) 0.0325(14) 0.0041(12) -0.0012(11) 0.0019(12)
O5 0.071(2) 0.0379(18) 0.0317(16) 0.0054(14) 0.0015(15) 0.0052(16)
O6 0.0301(14) 0.0332(15) 0.0307(14) 0.0097(12) 0.0002(11) 0.0042(11)
O7 0.0306(16) 0.053(2) 0.071(2) 0.0169(17) 0.0036(15) 0.0042(14)
O8 0.0321(14) 0.0308(14) 0.0393(15) 0.0141(12) 0.0105(12) 0.0109(12)
C1 0.034(2) 0.058(3) 0.033(2) 0.011(2) 0.0023(18) 0.001(2)
C2 0.041(3) 0.071(3) 0.043(3) 0.016(2) 0.003(2) 0.004(2)
C3 0.053(3) 0.102(5) 0.051(3) 0.026(3) 0.013(3) 0.009(3)
C4 0.062(3) 0.084(4) 0.059(3) 0.034(3) 0.002(3) -0.011(3)
C5 0.070(4) 0.070(4) 0.068(4) 0.029(3) -0.001(3) 0.013(3)
C6 0.047(3) 0.071(4) 0.054(3) 0.020(3) 0.005(2) 0.011(3)
C7 0.037(2) 0.059(3) 0.038(2) 0.014(2) -0.0012(19) -0.014(2)
C8 0.064(3) 0.046(3) 0.043(3) 0.003(2) 0.006(2) -0.004(2)
C9 0.111(5) 0.055(3) 0.044(3) 0.002(3) 0.006(3) -0.007(3)
C10 0.126(6) 0.073(4) 0.045(3) 0.014(3) -0.011(4) -0.030(4)
C11 0.087(5) 0.099(5) 0.055(4) 0.032(4) -0.030(3) -0.035(4)
C12 0.045(3) 0.084(4) 0.049(3) 0.027(3) -0.011(2) -0.021(3)
C13 0.036(2) 0.046(3) 0.048(3) 0.018(2) 0.0104(19) 0.013(2)
C14 0.052(3) 0.047(3) 0.053(3) 0.013(2) 0.003(2) 0.015(2)
C15 0.065(4) 0.074(4) 0.055(3) 0.005(3) -0.006(3) 0.027(3)
C16 0.075(4) 0.145(7) 0.048(3) 0.031(4) 0.015(3) 0.028(5)
C17 0.109(6) 0.145(8) 0.074(5) 0.066(5) 0.012(4) -0.013(6)
C18 0.081(4) 0.090(5) 0.067(4) 0.039(4) 0.013(3) -0.009(4)
C19 0.039(2) 0.025(2) 0.050(3) 0.0125(19) 0.0056(19) 0.0037(17)
C20 0.043(3) 0.036(3) 0.070(3) 0.005(2) -0.001(2) 0.010(2)
C21 0.048(3) 0.045(3) 0.084(4) 0.020(3) 0.010(3) 0.024(2)
C22 0.075(4) 0.048(3) 0.078(4) 0.007(3) 0.015(3) 0.030(3)
C23 0.108(6) 0.075(4) 0.071(4) -0.020(3) -0.002(4) 0.033(4)
C24 0.063(3) 0.066(4) 0.062(3) 0.000(3) -0.007(3) 0.021(3)
C25 0.034(2) 0.054(3) 0.039(2) 0.005(2) 0.0018(18) -0.005(2)
C26 0.041(3) 0.073(4) 0.056(3) 0.003(3) 0.012(2) 0.012(2)
C27 0.050(3) 0.096(5) 0.069(4) -0.005(4) 0.023(3) 0.005(3)
C28 0.064(4) 0.125(6) 0.052(4) -0.013(4) 0.028(3) -0.016(4)
C29 0.078(4) 0.119(6) 0.049(3) 0.028(4) 0.011(3) -0.009(4)
C30 0.054(3) 0.086(4) 0.044(3) 0.018(3) 0.008(2) 0.000(3)
C31 0.036(2) 0.035(2) 0.036(2) 0.0078(18) 0.0021(17) 0.0058(18)
C32 0.061(3) 0.046(3) 0.038(2) 0.009(2) 0.000(2) 0.008(2)
C33 0.093(4) 0.063(4) 0.038(3) 0.017(3) 0.003(3) 0.010(3)
C34 0.101(5) 0.058(4) 0.061(4) 0.033(3) 0.015(3) 0.004(3)
C35 0.073(4) 0.044(3) 0.067(4) 0.021(3) -0.003(3) -0.009(3)
C36 0.050(3) 0.046(3) 0.042(3) 0.012(2) -0.001(2) -0.002(2)
C37 0.030(2) 0.045(3) 0.035(2) 0.0059(19) 0.0024(17) 0.0023(19)
C38 0.031(2) 0.044(2) 0.042(2) 0.003(2) 0.0100(18) 0.0070(18)
C39 0.033(2) 0.031(2) 0.035(2) 0.0066(18) -0.0012(17) 0.0018(17)
C40 0.035(2) 0.034(2) 0.036(2) 0.0068(18) 0.0041(17) 0.0041(18)
C41 0.0266(19) 0.042(2) 0.032(2) 0.0028(18) 0.0001(16) 0.0081(17)
C42 0.033(2) 0.030(2) 0.041(2) 0.0124(18) 0.0088(17) 0.0130(17)
C43 0.036(2) 0.034(2) 0.031(2) 0.0048(17) 0.0019(17) 0.0096(17)
C44 0.027(2) 0.044(2) 0.046(2) 0.003(2) 0.0009(18) 0.0102(18)
C45 0.038(2) 0.037(2) 0.038(2) 0.0053(19) 0.0072(18) 0.0073(19)
C46 0.0273(19) 0.042(2) 0.037(2) 0.0133(19) 0.0053(16) 0.0101(17)
C47 0.033(2) 0.031(2) 0.034(2) 0.0079(17) 0.0062(16) 0.0126(17)
C48 0.031(2) 0.033(2) 0.034(2) 0.0035(17) 0.0041(16) 0.0098(17)
C49 0.039(2) 0.030(2) 0.042(2) 0.0054(18) -0.0030(18) 0.0102(18)
C50 0.042(2) 0.038(2) 0.043(2) 0.013(2) 0.0071(19) 0.017(2)
C51 0.043(2) 0.045(3) 0.034(2) 0.008(2) -0.0010(18) 0.019(2)
C52 0.028(2) 0.040(2) 0.037(2) 0.0036(19) 0.0042(16) 0.0125(17)
C53 0.0269(19) 0.035(2) 0.039(2) 0.0049(18) 0.0012(17) 0.0005(17)
C54 0.033(2) 0.040(2) 0.044(2) 0.007(2) -0.0062(18) 0.0022(18)
C55 0.044(2) 0.035(2) 0.037(2) 0.0067(19) -0.0061(19) -0.0004(19)
C56 0.043(2) 0.037(2) 0.035(2) 0.0013(19) 0.0014(18) -0.0011(19)
C57 0.032(2) 0.033(2) 0.036(2) 0.0071(18) 0.0018(17) 0.0045(17)
C58 0.029(2) 0.038(2) 0.028(2) 0.0018(17) -0.0006(16) 0.0008(17)
C59 0.0303(19) 0.030(2) 0.037(2) 0.0116(17) 0.0111(16) 0.0126(17)
C60 0.0242(18) 0.037(2) 0.036(2) 0.0104(18) 0.0073(16) 0.0088(17)
C61 0.034(2) 0.037(2) 0.045(2) 0.012(2) 0.0100(18) 0.0055(18)
C62 0.044(2) 0.044(3) 0.046(3) 0.022(2) 0.014(2) 0.011(2)
C63 0.042(2) 0.049(3) 0.033(2) 0.017(2) 0.0055(18) 0.009(2)
C64 0.032(2) 0.041(2) 0.033(2) 0.0072(18) 0.0075(17) 0.0123(18)
C65 0.0270(19) 0.034(2) 0.0258(19) 0.0075(16) -0.0041(15) -0.0006(16)
C66 0.033(2) 0.037(2) 0.0265(19) 0.0079(17) 0.0007(16) 0.0056(17)
C67 0.047(2) 0.030(2) 0.035(2) 0.0070(18) -0.0008(18) 0.0031(19)
C68 0.044(2) 0.037(2) 0.042(2) 0.013(2) 0.0029(19) -0.0035(19)
C69 0.033(2) 0.047(3) 0.044(2) 0.010(2) 0.0052(18) 0.0004(19)
C70 0.029(2) 0.039(2) 0.035(2) 0.0113(18) 0.0004(16) 0.0041(17)
C71 0.056(3) 0.051(3) 0.056(3) 0.025(2) 0.011(2) 0.024(2)
C72 0.057(3) 0.055(3) 0.039(3) 0.010(2) -0.006(2) 0.002(2)
C73 0.070(4) 0.073(4) 0.081(4) 0.049(3) 0.014(3) 0.012(3)
C74 0.062(3) 0.049(3) 0.068(3) 0.013(3) 0.013(3) -0.011(3)

loop_
_geom_bond_atom_site_label_1
_geom_bond_atom_site_label_2
_geom_bond_distance
_geom_bond_site_symmetry_2
_geom_bond_publ_flag
P1 O1 1.487(3) . ?
P1 C7 1.810(5) . ?
P1 C1 1.816(5) . ?
P1 C41 1.826(4) . ?
P2 O7 1.490(3) . ?
P2 C19 1.792(4) . ?
P2 C13 1.808(5) . ?
P2 C42 1.814(4) . ?
O2 C37 1.212(5) . ?
O3 C47 1.381(5) . ?
O3 C38 1.416(5) . ?
O4 C58 1.392(5) . ?
O4 C41 1.423(5) . ?
O5 C39 1.213(5) . ?
O6 C65 1.378(5) . ?
O6 C40 1.424(5) . ?
O8 C59 1.401(5) . ?
O8 C42 1.442(4) . ?
C1 C2 1.387(6) . ?
C1 C6 1.389(7) . ?
C2 C3 1.385(7) . ?
C3 C4 1.362(8) . ?
C4 C5 1.385(8) . ?
C5 C6 1.372(7) . ?
C7 C8 1.388(7) . ?
C7 C12 1.389(7) . ?
C8 C9 1.389(7) . ?
C9 C10 1.390(10) . ?
C10 C11 1.361(10) . ?
C11 C12 1.383(9) . ?
C13 C14 1.382(7) . ?
C13 C18 1.391(7) . ?
C14 C15 1.376(7) . ?
C15 C16 1.371(9) . ?
C16 C17 1.394(11) . ?
C17 C18 1.376(10) . ?
C19 C20 1.376(6) . ?
C19 C24 1.379(7) . ?
C20 C21 1.383(6) . ?
C21 C22 1.355(8) . ?
C22 C23 1.356(9) . ?
C23 C24 1.394(8) . ?
C25 C30 1.382(7) . ?
C25 C26 1.392(7) . ?
C25 C37 1.493(6) . ?
C26 C27 1.390(8) . ?
C27 C28 1.367(10) . ?
C28 C29 1.359(10) . ?
C29 C30 1.393(8) . ?
C31 C36 1.381(6) . ?
C31 C32 1.397(6) . ?
C31 C39 1.502(6) . ?
C32 C33 1.372(7) . ?
C33 C34 1.370(8) . ?
C34 C35 1.396(8) . ?
C35 C36 1.373(7) . ?
C37 C38 1.503(6) . ?
C39 C40 1.504(6) . ?
C43 C48 1.513(5) . ?
C43 C66 1.513(5) . ?
C44 C52 1.507(6) . ?
C44 C53 1.523(6) . ?
C45 C57 1.522(6) . ?
C45 C64 1.523(6) . ?
C46 C70 1.505(6) . ?
C46 C60 1.523(6) . ?
C47 C48 1.390(6) . ?
C47 C52 1.407(6) . ?
C48 C49 1.394(6) . ?
C49 C50 1.397(6) . ?
C50 C51 1.385(6) . ?
C50 C71 1.539(6) . ?
C51 C52 1.392(6) . ?
C53 C54 1.385(6) . ?
C53 C58 1.400(5) . ?
C54 C55 1.393(6) . ?
C55 C56 1.397(6) . ?
C55 C72 1.523(6) . ?
C56 C57 1.389(6) . ?
C57 C58 1.381(6) . ?
C59 C60 1.373(6) . ?
C59 C64 1.393(6) . ?
C60 C61 1.397(6) . ?
C61 C62 1.382(6) . ?
C62 C63 1.389(6) . ?
C62 C73 1.532(6) . ?
C63 C64 1.386(6) . ?
C65 C66 1.403(5) . ?
C65 C70 1.407(5) . ?
C66 C67 1.396(6) . ?
C67 C68 1.394(6) . ?
C68 C69 1.388(6) . ?
C68 C74 1.524(6) . ?
C69 C70 1.394(6) . ?
C71 C87 1.549(2) . ?
C71 C89 1.549(2) . ?
C71 C91 1.549(2) . ?
C71 C88 1.550(2) . ?
C71 C92 1.550(2) . ?
C71 C84 1.550(2) . ?
C71 C85 1.550(2) . ?
C71 C90 1.550(2) . ?
C71 C86 1.550(2) . ?
C72 C103 1.548(2) . ?
C72 C102 1.549(2) . ?
C72 C105 1.549(2) . ?
C72 C106 1.549(2) . ?
C72 C104 1.549(2) . ?
C72 C107 1.550(2) . ?
C73 C77 1.548(2) . ?
C73 C76 1.548(2) . ?
C73 C81 1.549(2) . ?
C73 C78 1.550(2) . ?
C73 C83 1.551(2) . ?
C73 C82 1.551(2) . ?
C73 C79 1.551(2) . ?
C73 C80 1.551(2) . ?
C73 C75 1.552(2) . ?
C74 C98 1.549(2) . ?
C74 C94 1.549(2) . ?
C74 C97 1.549(2) . ?
C74 C101 1.550(2) . ?
C74 C93 1.550(2) . ?
C74 C100 1.550(2) . ?
C74 C99 1.551(2) . ?
C74 C95 1.551(2) . ?
C74 C96 1.551(2) . ?
C75 C83 2.03(2) . ?
C110 C112 1.51(2) . ?
C111 C112 1.31(3) . ?
C111 C111 1.48(4) 2_565 ?
C108 O9 1.452(2) . ?
C108 C109 1.551(2) . ?
O9 C115 1.454(2) . ?
O10 C115 1.254(2) . ?
C115 C116 1.453(2) . ?
